data_7025664
loop_
_publ_author_name
'Ma, Lu-Fang'
'Meng, Qing-Lei'
'Wang, Li-Ya'
'Liu, Bin'
'Liang, Fu-Pei'

_publ_section_title
;
 Multi-dimensional transition-metal coordination polymers with
 5-nitro-1,2,3-benzenetricarboxylic acid exhibiting
 ferro-/antiferromagnetic interactions.
;
_journal_issue 35
_journal_name_full 'Dalton transactions (Cambridge, England : 2003)'
_journal_page_first 8210
_journal_page_last 8218
_journal_paper_doi 10.1039/c002581j
_journal_volume 39
_journal_year 2010
_chemical_formula_sum 'C48 H36 Co3 N8 O20'
_chemical_formula_weight 1221.64
_chemical_name_systematic
;
?
;
_space_group_IT_number 13
_symmetry_cell_setting monoclinic
_symmetry_space_group_name_Hall '-P 2yc'
_symmetry_space_group_name_H-M 'P 1 2/c 1'
_atom_sites_solution_hydrogens geom
_atom_sites_solution_primary direct
_atom_sites_solution_secondary difmap
_audit_creation_method SHELXL-97
_cell_angle_alpha 90.00
_cell_angle_beta 90.6260(10)
_cell_angle_gamma 90.00
_cell_formula_units_Z 2
_cell_length_a 13.1240(11)
_cell_length_b 11.4567(9)
_cell_length_c 16.0054(13)
_cell_measurement_reflns_used 9923
_cell_measurement_temperature 296(2)
_cell_measurement_theta_max 28.18
_cell_measurement_theta_min 2.36
_cell_volume 2406.4(3)
_computing_cell_refinement 'Bruker SMART'
_computing_data_collection 'Bruker SMART'
_computing_data_reduction 'Bruker SAINT'
_computing_molecular_graphics 'Bruker SHELXTL'
_computing_publication_material 'Bruker SHELXTL'
_computing_structure_refinement 'SHELXL-97 (Sheldrick, 1997)'
_computing_structure_solution 'SHELXS-97 (Sheldrick, 1990)'
_diffrn_ambient_temperature 296(2)
_diffrn_measured_fraction_theta_full 0.976
_diffrn_measured_fraction_theta_max 0.976
_diffrn_measurement_device_type 'CCD area detector'
_diffrn_measurement_method 'phi and omega scans'
_diffrn_radiation_monochromator graphite
_diffrn_radiation_source 'fine-focus sealed tube'
_diffrn_radiation_type MoK\a
_diffrn_radiation_wavelength 0.71073
_diffrn_reflns_av_R_equivalents 0.0169
_diffrn_reflns_av_sigmaI/netI 0.0147
_diffrn_reflns_limit_h_max 15
_diffrn_reflns_limit_h_min -15
_diffrn_reflns_limit_k_max 13
_diffrn_reflns_limit_k_min -13
_diffrn_reflns_limit_l_max 19
_diffrn_reflns_limit_l_min -19
_diffrn_reflns_number 16946
_diffrn_reflns_theta_full 25.50
_diffrn_reflns_theta_max 25.50
_diffrn_reflns_theta_min 2.55
_diffrn_standards_decay_% 0
_diffrn_standards_interval_count 0
_diffrn_standards_interval_time 0
_diffrn_standards_number 0
_exptl_absorpt_coefficient_mu 1.115
_exptl_absorpt_correction_T_max 0.7781
_exptl_absorpt_correction_T_min 0.6780
_exptl_absorpt_correction_type multi-scan
_exptl_absorpt_process_details sadabs
_exptl_crystal_colour pink
_exptl_crystal_density_diffrn 1.686
_exptl_crystal_density_method 'not measured'
_exptl_crystal_description block
_exptl_crystal_F_000 1242
_exptl_crystal_size_max 0.38
_exptl_crystal_size_mid 0.32
_exptl_crystal_size_min 0.24
_refine_diff_density_max 1.412
_refine_diff_density_min -0.640
_refine_diff_density_rms 0.079
_refine_ls_extinction_method none
_refine_ls_goodness_of_fit_ref 1.020
_refine_ls_hydrogen_treatment constr
_refine_ls_matrix_type full
_refine_ls_number_parameters 359
_refine_ls_number_reflns 4364
_refine_ls_number_restraints 6
_refine_ls_restrained_S_all 1.029
_refine_ls_R_factor_all 0.0347
_refine_ls_R_factor_gt 0.0322
_refine_ls_shift/su_max 0.000
_refine_ls_shift/su_mean 0.000
_refine_ls_structure_factor_coef Fsqd
_refine_ls_weighting_details 'calc w=1/[\s^2^(Fo^2^)+(0.0648P)^2^+1.5005P] where P=(Fo^2^+2Fc^2^)/3'
_refine_ls_weighting_scheme calc
_refine_ls_wR_factor_gt 0.0914
_refine_ls_wR_factor_ref 0.0939
_reflns_number_gt 4041
_reflns_number_total 4364
_reflns_threshold_expression >2sigma(I)
_cod_data_source_file c002581j.txt
_cod_data_source_block 3
_cod_depositor_comments
;
The following automatic conversions were performed:

'_symmetry_cell_setting' value 'Monoclinic' changed to 'monoclinic'
according to /home/saulius/struct/CIF-dictionaries/cif_core.dic
dictionary named 'cif_core.dic' version 2.4.2 from 2011-04-26.

Automatic conversion script
Id: cif_fix_values 1891 2012-01-12 08:04:46Z andrius 
;
_cod_original_sg_symbol_H-M P2/c
_cod_database_code 7025664

loop_
_symmetry_equiv_pos_as_xyz
'x, y, z'
'-x, y, -z+1/2'
'-x, -y, -z'
'x, -y, z-1/2'

loop_
_atom_site_label
_atom_site_type_symbol
_atom_site_fract_x
_atom_site_fract_y
_atom_site_fract_z
_atom_site_U_iso_or_equiv
_atom_site_adp_type
_atom_site_occupancy
_atom_site_symmetry_multiplicity
_atom_site_calc_flag
_atom_site_refinement_flags
Co1 Co 0.62218(2) -0.07971(2) 0.149905(16) 0.01831(11) Uani 1 1 d .
Co2 Co 1.0000 0.01346(3) 0.2500 0.01687(12) Uani 1 2 d S
O1 O 0.93151(11) 0.03038(14) 0.13244(9) 0.0258(3) Uani 1 1 d .
O2 O 0.78376(11) -0.06469(13) 0.14121(9) 0.0256(3) Uani 1 1 d .
O3 O 0.62858(11) -0.10589(14) 0.02126(9) 0.0255(3) Uani 1 1 d .
O4 O 0.73633(13) -0.12836(14) -0.08410(10) 0.0325(4) Uani 1 1 d .
O5 O 0.53545(12) 0.08119(15) -0.13269(11) 0.0347(4) Uani 1 1 d .
O6 O 0.66209(12) 0.09505(15) -0.22365(9) 0.0290(4) Uani 1 1 d .
O7 O 0.8812(3) 0.4394(2) 0.0440(2) 0.0921(11) Uani 1 1 d .
O8 O 0.7913(3) 0.4731(2) -0.0629(2) 0.1042(13) Uani 1 1 d .
O9 O 0.6618(5) 0.6338(6) 0.9421(5) 0.198(3) Uani 1 1 d U
H1W H 0.6426 0.7036 0.9471 0.296 Uiso 1 1 d R
H2W H 0.7055 0.5793 0.9391 0.296 Uiso 1 1 d R
O10 O 1.14047(11) 0.00347(14) 0.19100(10) 0.0289(4) Uani 1 1 d .
H3W H 1.1833 -0.0326 0.2195 0.043 Uiso 1 1 d R
H4W H 1.1685 0.0443 0.1553 0.043 Uiso 1 1 d R
N1 N 1.0000 -0.1753(2) 0.2500 0.0260(5) Uani 1 2 d S
N2 N 1.0000 -0.7965(2) 0.2500 0.0253(5) Uani 1 2 d S
N3 N 0.60882(14) 0.10782(17) 0.16118(11) 0.0239(4) Uani 1 1 d .
N4 N 0.62115(14) 0.72906(17) 0.15451(11) 0.0278(4) Uani 1 1 d .
N5 N 0.8245(2) 0.4070(2) -0.01097(16) 0.0477(6) Uani 1 1 d .
C1 C 0.84091(15) 0.01151(18) 0.11014(12) 0.0200(4) Uani 1 1 d .
C2 C 0.79985(15) 0.09195(18) 0.04223(13) 0.0209(4) Uani 1 1 d .
C3 C 0.83218(17) 0.2076(2) 0.04407(14) 0.0275(5) Uani 1 1 d .
H3 H 0.8782 0.2329 0.0847 0.033 Uiso 1 1 calc R
C4 C 0.79499(18) 0.28389(19) -0.01516(14) 0.0286(5) Uani 1 1 d .
C5 C 0.72974(17) 0.24977(19) -0.07958(13) 0.0244(4) Uani 1 1 d .
H5 H 0.7079 0.3029 -0.1199 0.029 Uiso 1 1 calc R
C6 C 0.69798(14) 0.13438(17) -0.08210(12) 0.0184(4) Uani 1 1 d .
C7 C 0.73125(14) 0.05531(17) -0.02025(12) 0.0179(4) Uani 1 1 d .
C8 C 0.69663(16) -0.07046(17) -0.02739(12) 0.0201(4) Uani 1 1 d .
C9 C 0.62477(15) 0.09900(16) -0.15190(12) 0.0171(4) Uani 1 1 d .
C10 C 0.9943(2) -0.2358(2) 0.17878(15) 0.0329(5) Uani 1 1 d .
H10A H 0.9907 -0.1949 0.1287 0.039 Uiso 1 1 calc R
C11 C 0.9935(2) -0.3570(2) 0.17592(16) 0.0366(6) Uani 1 1 d .
H11 H 0.9887 -0.3956 0.1249 0.044 Uiso 1 1 calc R
C12 C 1.0000 -0.4201(3) 0.2500 0.0315(7) Uani 1 2 d S
C13 C 1.0000 -0.5506(3) 0.2500 0.0322(7) Uani 1 2 d S
C14 C 1.0491(2) -0.6140(2) 0.18815(17) 0.0374(6) Uani 1 1 d .
H14 H 1.0825 -0.5756 0.1452 0.045 Uiso 1 1 calc R
C15 C 1.04788(19) -0.7350(2) 0.19110(17) 0.0355(5) Uani 1 1 d .
H15 H 1.0823 -0.7757 0.1498 0.043 Uiso 1 1 calc R
C16 C 0.56026(17) 0.1698(2) 0.10143(14) 0.0277(5) Uani 1 1 d .
H16 H 0.5259 0.1297 0.0591 0.033 Uiso 1 1 calc R
C17 C 0.55924(19) 0.2905(2) 0.10031(15) 0.0319(5) Uani 1 1 d .
H17 H 0.5247 0.3298 0.0578 0.038 Uiso 1 1 calc R
C18 C 0.61019(18) 0.3538(2) 0.16303(14) 0.0287(5) Uani 1 1 d .
C19 C 0.6570(2) 0.2888(2) 0.22622(15) 0.0362(6) Uani 1 1 d .
H19 H 0.6900 0.3264 0.2704 0.043 Uiso 1 1 calc R
C20 C 0.65406(19) 0.1682(2) 0.22292(14) 0.0324(5) Uani 1 1 d .
H20 H 0.6853 0.1267 0.2660 0.039 Uiso 1 1 calc R
C21 C 0.61410(18) 0.4833(2) 0.16137(15) 0.0293(5) Uani 1 1 d .
C22 C 0.6972(2) 0.5453(2) 0.19207(17) 0.0380(6) Uani 1 1 d .
H22 H 0.7524 0.5058 0.2155 0.046 Uiso 1 1 calc R
C23 C 0.69808(19) 0.6666(2) 0.18782(16) 0.0350(5) Uani 1 1 d .
H23 H 0.7545 0.7062 0.2090 0.042 Uiso 1 1 calc R
C24 C 0.5426(2) 0.6689(2) 0.12369(18) 0.0397(6) Uani 1 1 d .
H24 H 0.4895 0.7105 0.0988 0.048 Uiso 1 1 calc R
C25 C 0.5349(2) 0.5486(2) 0.12619(18) 0.0404(6) Uani 1 1 d .
H25 H 0.4773 0.5115 0.1046 0.048 Uiso 1 1 calc R

loop_
_atom_site_aniso_label
_atom_site_aniso_U_11
_atom_site_aniso_U_22
_atom_site_aniso_U_33
_atom_site_aniso_U_23
_atom_site_aniso_U_13
_atom_site_aniso_U_12
Co1 0.01892(17) 0.02022(17) 0.01571(16) 0.00155(10) -0.00298(11) -0.00233(10)
Co2 0.0159(2) 0.0153(2) 0.0194(2) 0.000 -0.00328(14) 0.000
O1 0.0195(7) 0.0349(8) 0.0229(7) 0.0037(6) -0.0054(6) -0.0044(6)
O2 0.0209(7) 0.0295(8) 0.0265(8) 0.0067(6) -0.0047(6) -0.0031(6)
O3 0.0261(8) 0.0314(8) 0.0190(7) 0.0014(6) -0.0008(6) -0.0107(6)
O4 0.0459(10) 0.0226(8) 0.0293(8) -0.0037(6) 0.0102(7) -0.0035(7)
O5 0.0208(8) 0.0483(11) 0.0350(9) 0.0016(7) -0.0024(7) -0.0049(7)
O6 0.0297(8) 0.0417(9) 0.0157(7) -0.0029(6) -0.0025(6) 0.0018(7)
O7 0.124(3) 0.0398(13) 0.111(2) 0.0000(13) -0.068(2) -0.0341(14)
O8 0.187(4) 0.0367(13) 0.088(2) 0.0283(13) -0.064(2) -0.0474(17)
O9 0.185(5) 0.143(4) 0.265(7) -0.015(5) -0.017(5) 0.001(4)
O10 0.0197(7) 0.0390(9) 0.0279(8) 0.0100(7) 0.0026(6) 0.0065(6)
N1 0.0280(13) 0.0179(12) 0.0320(14) 0.000 -0.0021(11) 0.000
N2 0.0278(13) 0.0165(12) 0.0316(14) 0.000 -0.0078(11) 0.000
N3 0.0250(9) 0.0226(9) 0.0241(9) 0.0005(7) -0.0020(7) 0.0005(7)
N4 0.0344(11) 0.0240(10) 0.0248(9) 0.0028(7) -0.0062(8) -0.0020(7)
N5 0.0682(17) 0.0302(12) 0.0445(13) 0.0020(10) -0.0119(12) -0.0223(11)
C1 0.0195(10) 0.0252(10) 0.0152(9) -0.0021(8) -0.0019(7) -0.0006(8)
C2 0.0189(10) 0.0248(10) 0.0190(10) -0.0002(8) -0.0004(8) -0.0023(8)
C3 0.0290(11) 0.0304(11) 0.0228(10) -0.0028(9) -0.0064(8) -0.0098(9)
C4 0.0356(12) 0.0222(11) 0.0278(11) -0.0007(9) -0.0022(9) -0.0101(9)
C5 0.0305(11) 0.0216(10) 0.0210(10) 0.0017(8) -0.0012(8) -0.0025(8)
C6 0.0184(9) 0.0215(10) 0.0153(9) -0.0001(7) 0.0018(7) -0.0003(7)
C7 0.0164(9) 0.0214(9) 0.0159(9) 0.0003(8) 0.0011(7) -0.0011(7)
C8 0.0229(10) 0.0224(10) 0.0149(9) 0.0025(7) -0.0057(8) -0.0005(8)
C9 0.0202(10) 0.0116(8) 0.0195(9) -0.0001(7) -0.0024(7) 0.0023(7)
C10 0.0462(14) 0.0214(11) 0.0308(12) 0.0003(9) -0.0037(10) 0.0023(10)
C11 0.0521(15) 0.0212(11) 0.0362(13) -0.0049(10) -0.0066(11) 0.0018(10)
C12 0.0333(18) 0.0167(16) 0.044(2) 0.000 -0.0054(15) 0.000
C13 0.0340(18) 0.0178(15) 0.0444(19) 0.000 -0.0103(15) 0.000
C14 0.0463(14) 0.0215(11) 0.0445(14) 0.0027(10) 0.0035(11) -0.0025(10)
C15 0.0410(13) 0.0220(11) 0.0435(14) -0.0014(10) 0.0019(11) 0.0009(10)
C16 0.0267(11) 0.0277(11) 0.0285(11) -0.0009(9) -0.0085(9) -0.0001(9)
C17 0.0384(13) 0.0270(12) 0.0300(12) 0.0043(9) -0.0126(10) 0.0025(9)
C18 0.0330(12) 0.0226(11) 0.0303(11) 0.0007(9) -0.0030(9) 0.0014(9)
C19 0.0514(15) 0.0270(12) 0.0298(12) -0.0039(10) -0.0162(11) 0.0016(11)
C20 0.0448(14) 0.0247(11) 0.0274(11) 0.0018(9) -0.0134(10) 0.0030(10)
C21 0.0353(13) 0.0232(12) 0.0293(11) 0.0000(9) -0.0052(10) -0.0002(9)
C22 0.0349(13) 0.0274(12) 0.0514(15) 0.0017(11) -0.0163(11) 0.0028(10)
C23 0.0305(12) 0.0284(12) 0.0458(14) 0.0017(10) -0.0109(10) -0.0032(9)
C24 0.0387(14) 0.0260(12) 0.0539(16) 0.0008(11) -0.0226(12) 0.0013(10)
C25 0.0367(14) 0.0261(12) 0.0578(17) -0.0008(12) -0.0209(12) -0.0017(10)

loop_
_atom_type_symbol
_atom_type_description
_atom_type_scat_dispersion_real
_atom_type_scat_dispersion_imag
_atom_type_scat_source
C C 0.0033 0.0016 'International Tables Vol C Tables 4.2.6.8 and 6.1.1.4'
H H 0.0000 0.0000 'International Tables Vol C Tables 4.2.6.8 and 6.1.1.4'
N N 0.0061 0.0033 'International Tables Vol C Tables 4.2.6.8 and 6.1.1.4'
O O 0.0106 0.0060 'International Tables Vol C Tables 4.2.6.8 and 6.1.1.4'
Co Co 0.3494 0.9721 'International Tables Vol C Tables 4.2.6.8 and 6.1.1.4'

loop_
_geom_angle_atom_site_label_1
_geom_angle_atom_site_label_2
_geom_angle_atom_site_label_3
_geom_angle
_geom_angle_site_symmetry_1
_geom_angle_site_symmetry_3
O3 Co1 O5 85.34(6) . 3_655
O3 Co1 O6 158.67(7) . 4_556
O5 Co1 O6 111.40(7) 3_655 4_556
O3 Co1 O2 84.05(6) . .
O5 Co1 O2 167.93(6) 3_655 .
O6 Co1 O2 80.30(6) 4_556 .
O3 Co1 N3 103.27(7) . .
O5 Co1 N3 86.44(7) 3_655 .
O6 Co1 N3 91.29(7) 4_556 .
O2 Co1 N3 90.39(6) . .
O3 Co1 N4 83.67(6) . 1_545
O5 Co1 N4 89.41(7) 3_655 1_545
O6 Co1 N4 83.40(7) 4_556 1_545
O2 Co1 N4 95.12(6) . 1_545
N3 Co1 N4 171.58(7) . 1_545
O10 Co2 O10 173.70(9) 2_755 .
O10 Co2 O1 88.34(6) 2_755 2_755
O10 Co2 O1 92.25(6) . 2_755
O10 Co2 O1 92.25(6) 2_755 .
O10 Co2 O1 88.34(6) . .
O1 Co2 O1 169.33(9) 2_755 .
O10 Co2 N1 86.85(5) 2_755 .
O10 Co2 N1 86.85(5) . .
O1 Co2 N1 95.34(5) 2_755 .
O1 Co2 N1 95.34(5) . .
O10 Co2 N2 93.15(5) 2_755 1_565
O10 Co2 N2 93.15(5) . 1_565
O1 Co2 N2 84.66(4) 2_755 1_565
O1 Co2 N2 84.66(5) . 1_565
N1 Co2 N2 180.0 . 1_565
C1 O1 Co2 129.61(13) . .
C1 O2 Co1 132.81(14) . .
C8 O3 Co1 126.99(13) . .
C9 O5 Co1 156.08(15) . 3_655
C9 O6 Co1 142.43(14) . 4
H1W O9 H2W 154.9 . .
Co2 O10 H3W 112.0 . .
Co2 O10 H4W 133.1 . .
H3W O10 H4W 110.9 . .
C10 N1 C10 117.5(3) . 2_755
C10 N1 Co2 121.27(14) . .
C10 N1 Co2 121.27(14) 2_755 .
C15 N2 C15 116.5(3) 2_755 .
C15 N2 Co2 121.75(14) 2_755 1_545
C15 N2 Co2 121.75(14) . 1_545
C20 N3 C16 117.0(2) . .
C20 N3 Co1 122.60(15) . .
C16 N3 Co1 120.18(15) . .
C24 N4 C23 116.6(2) . .
C24 N4 Co1 120.70(16) . 1_565
C23 N4 Co1 122.75(15) . 1_565
O8 N5 O7 121.8(2) . .
O8 N5 C4 118.8(2) . .
O7 N5 C4 119.4(2) . .
O1 C1 O2 125.03(19) . .
O1 C1 C2 115.21(18) . .
O2 C1 C2 119.72(18) . .
C3 C2 C7 119.55(19) . .
C3 C2 C1 117.18(18) . .
C7 C2 C1 123.26(18) . .
C4 C3 C2 119.0(2) . .
C4 C3 H3 120.5 . .
C2 C3 H3 120.5 . .
C3 C4 C5 123.0(2) . .
C3 C4 N5 119.3(2) . .
C5 C4 N5 117.8(2) . .
C6 C5 C4 118.20(19) . .
C6 C5 H5 120.9 . .
C4 C5 H5 120.9 . .
C5 C6 C7 120.15(18) . .
C5 C6 C9 117.56(17) . .
C7 C6 C9 122.26(17) . .
C2 C7 C6 120.04(18) . .
C2 C7 C8 121.88(18) . .
C6 C7 C8 117.94(17) . .
O4 C8 O3 125.84(19) . .
O4 C8 C7 115.78(18) . .
O3 C8 C7 118.32(18) . .
O5 C9 O6 127.20(19) . .
O5 C9 C6 117.13(18) . .
O6 C9 C6 115.62(17) . .
N1 C10 C11 123.2(2) . .
N1 C10 H10A 118.4 . .
C11 C10 H10A 118.4 . .
C10 C11 C12 119.4(2) . .
C10 C11 H11 120.3 . .
C12 C11 H11 120.3 . .
C11 C12 C11 117.4(3) 2_755 .
C11 C12 C13 121.31(15) 2_755 .
C11 C12 C13 121.31(15) . .
C14 C13 C14 117.1(3) . 2_755
C14 C13 C12 121.47(15) . .
C14 C13 C12 121.47(15) 2_755 .
C15 C14 C13 119.5(2) . .
C15 C14 H14 120.3 . .
C13 C14 H14 120.3 . .
N2 C15 C14 123.7(2) . .
N2 C15 H15 118.1 . .
C14 C15 H15 118.1 . .
N3 C16 C17 122.7(2) . .
N3 C16 H16 118.6 . .
C17 C16 H16 118.6 . .
C16 C17 C18 120.2(2) . .
C16 C17 H17 119.9 . .
C18 C17 H17 119.9 . .
C19 C18 C17 116.5(2) . .
C19 C18 C21 122.1(2) . .
C17 C18 C21 121.3(2) . .
C20 C19 C18 119.6(2) . .
C20 C19 H19 120.2 . .
C18 C19 H19 120.2 . .
N3 C20 C19 123.8(2) . .
N3 C20 H20 118.1 . .
C19 C20 H20 118.1 . .
C22 C21 C25 116.6(2) . .
C22 C21 C18 122.2(2) . .
C25 C21 C18 121.2(2) . .
C21 C22 C23 120.1(2) . .
C21 C22 H22 120.0 . .
C23 C22 H22 120.0 . .
N4 C23 C22 123.0(2) . .
N4 C23 H23 118.5 . .
C22 C23 H23 118.5 . .
N4 C24 C25 124.3(2) . .
N4 C24 H24 117.9 . .
C25 C24 H24 117.9 . .
C24 C25 C21 119.4(2) . .
C24 C25 H25 120.3 . .
C21 C25 H25 120.3 . .

loop_
_geom_bond_atom_site_label_1
_geom_bond_atom_site_label_2
_geom_bond_distance
_geom_bond_site_symmetry_2
Co1 O3 2.0833(15) .
Co1 O5 2.0841(16) 3_655
Co1 O6 2.0923(15) 4_556
Co1 O2 2.1336(15) .
Co1 N3 2.1633(19) .
Co1 N4 2.192(2) 1_545
Co2 O10 2.0837(15) 2_755
Co2 O10 2.0837(15) .
Co2 O1 2.0854(14) 2_755
Co2 O1 2.0854(14) .
Co2 N1 2.163(3) .
Co2 N2 2.177(2) 1_565
O1 C1 1.256(2) .
O2 C1 1.257(3) .
O3 C8 1.259(3) .
O4 C8 1.243(3) .
O5 C9 1.232(3) .
O5 Co1 2.0841(16) 3_655
O6 C9 1.254(2) .
O6 Co1 2.0923(15) 4
O7 N5 1.204(3) .
O8 N5 1.202(4) .
O9 H1W 0.8423 .
O9 H2W 0.8494 .
O10 H3W 0.8309 .
O10 H4W 0.8275 .
N1 C10 1.336(3) .
N1 C10 1.336(3) 2_755
N2 C15 1.339(3) 2_755
N2 C15 1.339(3) .
N2 Co2 2.177(2) 1_545
N3 C20 1.340(3) .
N3 C16 1.346(3) .
N4 C24 1.330(3) .
N4 C23 1.343(3) .
N4 Co1 2.192(2) 1_565
N5 C4 1.464(3) .
C1 C2 1.519(3) .
C2 C3 1.391(3) .
C2 C7 1.403(3) .
C3 C4 1.375(3) .
C3 H3 0.9300 .
C4 C5 1.389(3) .
C5 C6 1.387(3) .
C5 H5 0.9300 .
C6 C7 1.408(3) .
C6 C9 1.521(3) .
C7 C8 1.515(3) .
C10 C11 1.389(3) .
C10 H10A 0.9300 .
C11 C12 1.390(3) .
C11 H11 0.9300 .
C12 C11 1.390(3) 2_755
C12 C13 1.495(4) .
C13 C14 1.392(3) .
C13 C14 1.392(3) 2_755
C14 C15 1.387(3) .
C14 H14 0.9300 .
C15 H15 0.9300 .
C16 C17 1.383(3) .
C16 H16 0.9300 .
C17 C18 1.402(3) .
C17 H17 0.9300 .
C18 C19 1.393(3) .
C18 C21 1.485(3) .
C19 C20 1.383(3) .
C19 H19 0.9300 .
C20 H20 0.9300 .
C21 C22 1.387(3) .
C21 C25 1.395(3) .
C22 C23 1.391(4) .
C22 H22 0.9300 .
C23 H23 0.9300 .
C24 C25 1.383(4) .
C24 H24 0.9300 .
C25 H25 0.9300 .

loop_
_geom_hbond_atom_site_label_D
_geom_hbond_atom_site_label_H
_geom_hbond_atom_site_label_A
_geom_hbond_distance_DH
_geom_hbond_distance_HA
_geom_hbond_distance_DA
_geom_hbond_angle_DHA
_geom_hbond_site_symmetry_A
O9 H1W O4 0.84 2.34 2.926(7) 127.0 1_566
O9 H1W O3 0.84 2.49 3.271(7) 154.3 1_566
O9 H2W O8 0.85 1.66 2.508(8) 177.8 1_556
O9 H2W N5 0.85 2.64 3.441(7) 158.7 1_556
O10 H3W O6 0.83 2.15 2.869(2) 144.6 3_755
O10 H3W O2 0.83 2.30 2.958(2) 137.1 2_755
O10 H4W O4 0.83 1.95 2.766(2) 166.6 3_755

loop_
_geom_torsion_atom_site_label_1
_geom_torsion_atom_site_label_2
_geom_torsion_atom_site_label_3
_geom_torsion_atom_site_label_4
_geom_torsion
_geom_torsion_site_symmetry_1
_geom_torsion_site_symmetry_4
O10 Co2 O1 C1 -14.60(19) 2_755 .
O10 Co2 O1 C1 159.12(19) . .
O1 Co2 O1 C1 -107.56(18) 2_755 .
N1 Co2 O1 C1 72.44(18) . .
N2 Co2 O1 C1 -107.56(18) 1_565 .
O3 Co1 O2 C1 69.86(19) . .
O5 Co1 O2 C1 41.2(4) 3_655 .
O6 Co1 O2 C1 -124.68(19) 4_556 .
N3 Co1 O2 C1 -33.44(19) . .
N4 Co1 O2 C1 152.93(19) 1_545 .
O5 Co1 O3 C8 148.62(18) 3_655 .
O6 Co1 O3 C8 -68.5(3) 4_556 .
O2 Co1 O3 C8 -25.60(17) . .
N3 Co1 O3 C8 63.40(18) . .
N4 Co1 O3 C8 -121.45(18) 1_545 .
O10 Co2 N1 C10 113.86(14) 2_755 .
O10 Co2 N1 C10 -66.14(14) . .
O1 Co2 N1 C10 -158.11(14) 2_755 .
O1 Co2 N1 C10 21.89(14) . .
N2 Co2 N1 C10 -67(100) 1_565 .
O10 Co2 N1 C10 -66.14(14) 2_755 2_755
O10 Co2 N1 C10 113.86(14) . 2_755
O1 Co2 N1 C10 21.89(14) 2_755 2_755
O1 Co2 N1 C10 -158.11(14) . 2_755
N2 Co2 N1 C10 113(100) 1_565 2_755
O3 Co1 N3 C20 -143.29(18) . .
O5 Co1 N3 C20 132.35(19) 3_655 .
O6 Co1 N3 C20 20.99(19) 4_556 .
O2 Co1 N3 C20 -59.31(19) . .
N4 Co1 N3 C20 71.7(5) 1_545 .
O3 Co1 N3 C16 31.44(18) . .
O5 Co1 N3 C16 -52.92(17) 3_655 .
O6 Co1 N3 C16 -164.28(17) 4_556 .
O2 Co1 N3 C16 115.42(17) . .
N4 Co1 N3 C16 -113.6(5) 1_545 .
Co2 O1 C1 O2 -32.1(3) . .
Co2 O1 C1 C2 145.77(15) . .
Co1 O2 C1 O1 154.77(16) . .
Co1 O2 C1 C2 -23.0(3) . .
O1 C1 C2 C3 -35.9(3) . .
O2 C1 C2 C3 142.1(2) . .
O1 C1 C2 C7 144.8(2) . .
O2 C1 C2 C7 -37.1(3) . .
C7 C2 C3 C4 0.7(3) . .
C1 C2 C3 C4 -178.5(2) . .
C2 C3 C4 C5 -3.0(4) . .
C2 C3 C4 N5 176.8(2) . .
O8 N5 C4 C3 -179.7(3) . .
O7 N5 C4 C3 0.3(4) . .
O8 N5 C4 C5 0.1(5) . .
O7 N5 C4 C5 -179.8(3) . .
C3 C4 C5 C6 2.5(3) . .
N5 C4 C5 C6 -177.4(2) . .
C4 C5 C6 C7 0.4(3) . .
C4 C5 C6 C9 178.71(19) . .
C3 C2 C7 C6 2.0(3) . .
C1 C2 C7 C6 -178.80(18) . .
C3 C2 C7 C8 177.56(19) . .
C1 C2 C7 C8 -3.2(3) . .
C5 C6 C7 C2 -2.5(3) . .
C9 C6 C7 C2 179.20(18) . .
C5 C6 C7 C8 -178.30(18) . .
C9 C6 C7 C8 3.4(3) . .
Co1 O3 C8 O4 136.27(19) . .
Co1 O3 C8 C7 -46.8(2) . .
C2 C7 C8 O4 -103.6(2) . .
C6 C7 C8 O4 72.1(2) . .
C2 C7 C8 O3 79.1(2) . .
C6 C7 C8 O3 -105.2(2) . .
Co1 O5 C9 O6 -31.0(5) 3_655 .
Co1 O5 C9 C6 146.4(3) 3_655 .
Co1 O6 C9 O5 8.4(4) 4 .
Co1 O6 C9 C6 -169.05(16) 4 .
C5 C6 C9 O5 -106.7(2) . .
C7 C6 C9 O5 71.7(2) . .
C5 C6 C9 O6 71.1(2) . .
C7 C6 C9 O6 -110.6(2) . .
C10 N1 C10 C11 0.37(19) 2_755 .
Co2 N1 C10 C11 -179.63(19) . .
N1 C10 C11 C12 -0.7(4) . .
C10 C11 C12 C11 0.34(18) . 2_755
C10 C11 C12 C13 -179.66(18) . .
C11 C12 C13 C14 -142.99(19) 2_755 .
C11 C12 C13 C14 37.01(19) . .
C11 C12 C13 C14 37.01(19) 2_755 2_755
C11 C12 C13 C14 -142.99(19) . 2_755
C14 C13 C14 C15 -0.57(18) 2_755 .
C12 C13 C14 C15 179.43(18) . .
C15 N2 C15 C14 -0.6(2) 2_755 .
Co2 N2 C15 C14 179.4(2) 1_545 .
C13 C14 C15 N2 1.2(4) . .
C20 N3 C16 C17 2.6(3) . .
Co1 N3 C16 C17 -172.46(19) . .
N3 C16 C17 C18 0.0(4) . .
C16 C17 C18 C19 -2.4(4) . .
C16 C17 C18 C21 177.3(2) . .
C17 C18 C19 C20 2.1(4) . .
C21 C18 C19 C20 -177.6(2) . .
C16 N3 C20 C19 -2.9(4) . .
Co1 N3 C20 C19 172.0(2) . .
C18 C19 C20 N3 0.5(4) . .
C19 C18 C21 C22 32.4(4) . .
C17 C18 C21 C22 -147.3(3) . .
C19 C18 C21 C25 -149.6(3) . .
C17 C18 C21 C25 30.7(4) . .
C25 C21 C22 C23 0.8(4) . .
C18 C21 C22 C23 178.9(2) . .
C24 N4 C23 C22 -1.1(4) . .
Co1 N4 C23 C22 179.0(2) 1_565 .
C21 C22 C23 N4 -0.3(4) . .
C23 N4 C24 C25 1.9(4) . .
Co1 N4 C24 C25 -178.2(2) 1_565 .
N4 C24 C25 C21 -1.4(5) . .
C22 C21 C25 C24 0.0(4) . .
C18 C21 C25 C24 -178.2(3) . .
